data_7002671
loop_
_publ_author_name
'Roy, Partha'
'Nandi, Mahasweta'
'Manassero, Mario'
'Ricc\'o, Mauro'
'Mazzani, Marcello'
'Bhaumik, Asim'
'Banerjee, Pradyot'

_publ_section_title
;
 Four \m4-oxo-bridged copper(ii) complexes: magnetic properties and
 catalytic applications in liquid phase partial oxidation reactions
;
_journal_issue 43
_journal_name_full 'Dalton Transactions'
_journal_page_first 9543
_journal_page_last 9554
_journal_paper_doi 10.1039/b913556a
_journal_year 2009
_chemical_formula_sum 'C58 H50 Cu4 F12 N4 O11'
_chemical_formula_weight 1561.21
_space_group_IT_number 2
_symmetry_cell_setting triclinic
_symmetry_space_group_name_Hall '-P 1'
_symmetry_space_group_name_H-M 'P -1'
_audit_creation_date 08-03-27
_audit_creation_method 'from The Personal SDP version 2.1.1'
_cell_angle_alpha 99.450(2)
_cell_angle_beta 91.150(2)
_cell_angle_gamma 93.010(2)
_cell_formula_units_Z 2
_cell_length_a 12.4065(7)
_cell_length_b 15.4152(8)
_cell_length_c 16.9396(9)
_cell_measurement_reflns_used 230
_cell_measurement_temperature 296
_cell_measurement_theta_max 25
_cell_measurement_theta_min 3
_cell_volume 3189.9(3)
_computing_cell_refinement 'SMART (Bruker)'
_computing_data_collection 'SMART (Bruker)'
_computing_data_reduction 'SAINT (Bruker)'
_computing_structure_refinement ' Full-matrix least-squares (The Personal SDP, 1991)'
_computing_structure_solution ' SHELXS-86 (Sheldrick, 1986) as implemented in The Personal SDP'
_diffrn_ambient_temperature 296
_diffrn_measurement_device 'SMART (Bruker)'
_diffrn_measurement_method omega
_diffrn_radiation_detector 'SMART CCD area detector'
_diffrn_radiation_monochromator graphite
_diffrn_radiation_source 'fine-focus sealed tube'
_diffrn_radiation_type Mo-K\a
_diffrn_radiation_wavelength 0.71073
_diffrn_reflns_limit_h_max 18
_diffrn_reflns_limit_h_min -18
_diffrn_reflns_limit_k_max 22
_diffrn_reflns_limit_k_min -23
_diffrn_reflns_limit_l_max 25
_diffrn_reflns_limit_l_min -25
_diffrn_reflns_reduction_process SAINT
_diffrn_reflns_theta_max 29.00
_diffrn_reflns_theta_min 3.00
_diffrn_standards_decay_% 0.00
_diffrn_standards_number 311
_exptl_absorpt_coefficient_mu 1.410
_exptl_absorpt_correction_T_max 1.000
_exptl_absorpt_correction_T_min 0.876
_exptl_absorpt_correction_type empirical
_exptl_absorpt_process_details ' SADABS'
_exptl_crystal_colour green
_exptl_crystal_density_diffrn 1.521
_exptl_crystal_description prism
_exptl_crystal_F_000 1476
_exptl_crystal_size_max 0.450
_exptl_crystal_size_mid 0.300
_exptl_crystal_size_min 0.240
_refine_diff_density_max 1.439
_refine_diff_density_min -.832
_refine_ls_goodness_of_fit_all 0.961
_refine_ls_goodness_of_fit_obs 0.961
_refine_ls_hydrogen_treatment noref
_refine_ls_matrix_type full
_refine_ls_number_constraints 0
_refine_ls_number_parameters 802
_refine_ls_number_reflns 22297
_refine_ls_number_restraints 0
_refine_ls_R_factor_all 0.106
_refine_ls_R_factor_obs 0.106
_refine_ls_shift/esd_max 0.015
_refine_ls_shift/esd_mean 0.001
_refine_ls_structure_factor_coef Fsqd
_refine_ls_weighting_scheme calc
_refine_ls_wR_factor_obs 0.145
_cod_data_source_file b913556a.txt
_cod_data_source_block compound_4
_cod_original_cell_volume 3190.0(3)
_cod_database_code 7002671
_diffrn_reflns_number_total 61577
_diffrn_reflns_number_independent 22297
_r_int 0.0402
_total_number_of_frames 2460
_time_per_frame_seconds 25
_frame_width_degrees 0.30
_detector_sample_distance_cm 5.00
_conventional_r1_(i>2\s(i)) 0.051
_reflections_with_i>2\s(i) 8481
_refine_diff_density_esd 0.542

loop_
_symmetry_equiv_pos_as_xyz
+x,+y,+z
-x,-y,-z

loop_
_atom_site_aniso_label
_atom_site_aniso_U_11
_atom_site_aniso_U_22
_atom_site_aniso_U_33
_atom_site_aniso_U_12
_atom_site_aniso_U_13
_atom_site_aniso_U_23
_atom_site_aniso_type_symbol
Cu1 0.0535(2) 0.0386(2) 0.0481(2) 0.0047(2) 0.0064(2) 0.0104(2) Cu
Cu2 0.0458(2) 0.0375(2) 0.0496(2) 0.0024(2) -0.0025(2) 0.0069(2) Cu
Cu3 0.0420(2) 0.0392(2) 0.0469(2) -0.0035(2) -0.0001(2) 0.0089(2) Cu
Cu4 0.0418(2) 0.0419(2) 0.0509(2) -0.0046(2) 0.0029(2) 0.0073(2) Cu
F1 0.225(3) 0.150(2) 0.192(3) -0.079(2) 0.082(2) 0.025(2) F
F2 0.089(2) 0.121(2) 0.315(5) -0.007(2) 0.036(3) -0.003(3) F
F3 0.133(2) 0.091(2) 0.238(3) -0.029(2) 0.067(2) -0.035(2) F
F4 0.553(5) 0.099(2) 0.165(2) 0.147(2) 0.185(3) 0.036(2) F
F5 0.307(6) 0.069(2) 0.433(7) 0.013(3) 0.005(6) 0.056(3) F
F6 0.456(6) 0.117(2) 0.154(3) 0.132(3) 0.019(4) 0.049(2) F
F7 0.192(3) 0.164(3) 0.256(5) -0.117(2) -0.004(3) -0.009(3) F
F8 0.175(3) 0.289(2) 0.292(3) -0.146(2) -0.100(2) 0.224(2) F
F9 0.079(2) 0.195(3) 0.296(5) -0.028(2) 0.018(3) 0.069(3) F
F10 0.462(8) 0.071(2) 0.354(6) -0.055(4) -0.116(6) 0.029(3) F
F11 0.342(6) 0.150(2) 0.408(6) -0.084(3) 0.003(5) 0.148(3) F
F12 0.330(7) 0.091(2) 0.586(9) 0.042(3) -0.023(7) 0.145(3) F
O1 0.044(1) 0.038(1) 0.044(1) 0.0005(9) -0.0002(9) 0.0100(9) O
O2 0.071(1) 0.044(1) 0.039(1) 0.010(1) -0.001(1) 0.0083(9) O
O3 0.041(1) 0.059(1) 0.043(1) -0.010(1) 0.000(1) 0.005(1) O
O4 0.060(1) 0.057(1) 0.080(1) 0.000(1) -0.010(1) 0.025(1) O
O5 0.065(1) 0.054(1) 0.054(1) -0.015(1) -0.012(1) 0.012(1) O
O6 0.095(2) 0.038(1) 0.056(1) 0.002(1) 0.018(1) 0.010(1) O
O7 0.062(1) 0.050(1) 0.088(2) 0.008(1) 0.026(1) 0.017(1) O
O8 0.074(2) 0.042(1) 0.060(1) -0.005(1) -0.018(1) 0.011(1) O
O9 0.062(1) 0.044(1) 0.091(2) 0.000(1) -0.029(1) 0.008(1) O
O10 0.060(1) 0.083(2) 0.100(2) -0.007(1) 0.021(1) 0.003(2) O
O11 0.071(2) 0.070(1) 0.062(1) -0.021(1) 0.012(1) 0.013(1) O
N1 0.056(2) 0.044(1) 0.055(1) 0.011(1) 0.012(1) 0.015(1) N
N2 0.062(2) 0.033(1) 0.054(1) -0.002(1) 0.001(1) 0.009(1) N
N3 0.035(1) 0.042(1) 0.056(1) -0.002(1) 0.003(1) 0.013(1) N
N4 0.041(1) 0.044(1) 0.062(2) -0.009(1) 0.008(1) 0.003(1) N
C1 0.044(2) 0.048(2) 0.049(2) -0.005(1) 0.006(1) 0.012(1) C
C2 0.045(2) 0.050(2) 0.051(2) -0.002(1) 0.005(1) 0.018(1) C
C3 0.057(2) 0.062(2) 0.049(2) -0.007(2) -0.002(2) 0.019(2) C
C4 0.065(2) 0.064(2) 0.045(2) -0.010(2) 0.004(2) 0.008(2) C
C5 0.060(2) 0.051(2) 0.054(2) -0.002(2) 0.008(2) 0.007(2) C
C6 0.051(2) 0.042(2) 0.049(2) -0.005(1) 0.004(2) 0.006(1) C
C7 0.053(2) 0.052(2) 0.054(2) 0.006(2) 0.005(2) 0.018(1) C
C8 0.072(2) 0.047(2) 0.069(2) 0.016(2) 0.018(2) 0.017(2) C
C9 0.082(2) 0.047(2) 0.067(2) 0.013(2) 0.025(2) 0.020(2) C
C10 0.084(3) 0.073(2) 0.081(2) 0.008(2) 0.028(2) 0.003(2) C
C11 0.097(3) 0.066(2) 0.096(3) -0.008(2) 0.032(2) -0.003(2) C
C12 0.096(3) 0.059(2) 0.118(3) -0.001(2) 0.039(2) 0.010(2) C
C13 0.128(3) 0.089(3) 0.198(5) -0.017(3) 0.094(3) -0.029(3) C
C14 0.126(3) 0.073(3) 0.176(4) -0.015(3) 0.089(3) -0.035(3) C
C15 0.057(2) 0.038(2) 0.059(2) -0.001(2) 0.003(2) -0.001(1) C
C16 0.070(2) 0.044(2) 0.071(2) 0.008(2) 0.006(2) 0.010(2) C
C17 0.079(2) 0.039(2) 0.059(2) 0.004(2) -0.006(2) 0.014(2) C
C18 0.111(3) 0.052(2) 0.087(3) -0.012(2) -0.003(3) 0.001(2) C
C19 0.153(4) 0.071(3) 0.093(3) -0.030(3) -0.014(3) 0.002(3) C
C20 0.096(3) 0.062(2) 0.098(3) -0.029(2) -0.035(2) 0.032(2) C
C21 0.087(3) 0.085(3) 0.092(3) -0.014(2) 0.001(2) 0.031(2) C
C22 0.100(3) 0.056(2) 0.073(2) -0.016(2) 0.003(2) 0.010(2) C
C23 0.083(3) 0.067(2) 0.118(3) -0.011(2) 0.022(3) 0.014(2) C
C24 0.131(4) 0.049(2) 0.131(4) -0.017(3) 0.036(3) 0.011(2) C
C25 0.153(4) 0.058(2) 0.064(2) 0.012(3) 0.024(3) 0.013(2) C
C26 0.116(4) 0.061(2) 0.111(3) 0.017(2) 0.002(3) 0.012(2) C
C27 0.078(3) 0.058(2) 0.106(3) 0.008(2) -0.006(2) 0.016(2) C
C28 0.079(2) 0.046(2) 0.053(2) -0.011(2) 0.015(2) 0.005(2) C
C29 0.046(2) 0.052(2) 0.064(2) -0.007(2) 0.002(2) 0.016(2) C
C30 0.040(2) 0.048(2) 0.055(2) 0.010(1) 0.007(1) 0.016(1) C
C31 0.040(2) 0.046(2) 0.048(2) 0.009(1) 0.000(1) 0.010(1) C
C32 0.048(2) 0.070(2) 0.050(2) 0.017(2) 0.007(2) 0.011(2) C
C33 0.055(2) 0.074(2) 0.047(2) 0.015(2) -0.002(2) 0.001(2) C
C34 0.044(2) 0.062(2) 0.054(2) 0.008(2) -0.002(2) -0.003(2) C
C35 0.042(2) 0.045(2) 0.051(2) 0.002(1) -0.002(1) 0.007(1) C
C36 0.041(2) 0.037(1) 0.049(2) 0.006(1) -0.004(1) 0.010(1) C
C37 0.046(2) 0.047(2) 0.068(2) -0.005(2) -0.003(2) -0.003(2) C
C38 0.046(2) 0.060(2) 0.077(2) -0.008(2) 0.008(2) -0.001(2) C
C39 0.053(2) 0.060(2) 0.061(2) -0.010(2) 0.000(2) 0.015(2) C
C40 0.082(3) 0.067(2) 0.091(3) -0.015(2) -0.009(2) 0.008(2) C
C41 0.138(4) 0.075(3) 0.115(4) -0.030(3) -0.018(3) 0.019(3) C
C42 0.159(5) 0.072(3) 0.144(4) -0.035(3) -0.021(4) 0.041(3) C
C43 0.160(5) 0.107(3) 0.251(6) -0.007(4) -0.061(5) 0.104(3) C
C44 0.109(4) 0.086(3) 0.193(5) -0.018(3) -0.050(4) 0.063(3) C
C45 0.121(4) 0.099(3) 0.046(2) 0.005(3) 0.000(2) 0.011(2) C
C46 0.110(3) 0.093(3) 0.176(5) -0.014(3) 0.068(3) -0.003(3) C
C47 0.123(4) 0.101(3) 0.155(4) -0.054(3) -0.027(4) 0.049(3) C
C48 0.299(8) 0.043(2) 0.092(3) -0.012(4) 0.026(4) 0.018(2) C
C49 0.081(3) 0.139(4) 0.047(2) 0.010(3) -0.003(2) -0.013(2) C
C50 0.239(8) 0.073(3) 0.303(9) -0.042(4) 0.010(7) 0.070(4) C
C51 0.047(2) 0.058(2) 0.050(2) -0.003(2) 0.001(2) 0.004(2) C
C52 0.122(4) 0.071(2) 0.074(2) -0.014(3) -0.036(2) 0.007(2) C
C53 0.064(2) 0.043(2) 0.059(2) 0.015(2) 0.005(2) 0.013(1) C
C54 0.143(4) 0.050(2) 0.076(2) 0.003(2) 0.032(3) 0.000(2) C
C55 0.058(2) 0.051(2) 0.064(2) 0.007(2) -0.008(2) 0.014(2) C
C56 0.120(3) 0.060(2) 0.106(3) 0.010(2) -0.043(3) 0.027(2) C
C57 0.050(2) 0.088(3) 0.058(2) -0.013(2) -0.002(2) 0.012(2) C
C58 0.103(3) 0.124(3) 0.073(2) -0.036(3) 0.028(2) 0.015(2) C

loop_
_atom_site_label
_atom_site_fract_x
_atom_site_fract_y
_atom_site_fract_z
_atom_site_occupancy
_atom_site_U_iso_or_equiv
_atom_site_thermal_displace_type
_atom_site_type_symbol
Cu1 0.31242(3) -0.00497(2) 0.32795(2) 1.00 0.0462(2) Uani Cu
Cu2 0.20602(3) 0.16449(2) 0.32834(2) 1.00 0.0443(2) Uani Cu
Cu3 0.35919(3) 0.09057(2) 0.18166(2) 1.00 0.0427(1) Uani Cu
Cu4 0.13560(3) 0.00938(2) 0.18683(2) 1.00 0.0451(2) Uani Cu
F1 -0.0040(3) -0.4363(2) 0.4348(2) 1.00 0.191(2) Uani F
F2 -0.0768(3) -0.3823(2) 0.3456(3) 1.00 0.180(2) Uani F
F3 0.0284(3) -0.4842(2) 0.3143(2) 1.00 0.161(2) Uani F
F4 0.3695(4) 0.5800(2) 0.1775(2) 1.00 0.263(2) Uani F
F5 0.4958(5) 0.6003(2) 0.1150(4) 1.00 0.268(5) Uani F
F6 0.3630(5) 0.5625(2) 0.0571(2) 1.00 0.236(3) Uani F
F7 0.5638(3) 0.6368(2) 0.4466(3) 1.00 0.214(3) Uani F
F8 0.5366(3) 0.6251(2) 0.3238(2) 1.00 0.239(2) Uani F
F9 0.6304(3) 0.5420(3) 0.3711(3) 1.00 0.187(3) Uani F
F10 -0.1373(6) -0.5244(2) 0.0415(4) 1.00 0.300(5) Uani F
F11 -0.1569(5) -0.5028(3) 0.1626(4) 1.00 0.293(4) Uani F
F12 -0.0052(5) -0.5190(2) 0.1167(5) 1.00 0.325(5) Uani F
O1 0.2530(2) 0.0648(1) 0.2563(1) 1.00 0.0418(8) Uani O
O2 0.2654(2) 0.0950(1) 0.4061(1) 1.00 0.0507(9) Uani O
O3 0.2447(2) 0.0286(1) 0.1070(1) 1.00 0.0484(9) Uani O
O4 0.4834(2) 0.0772(1) 0.3436(1) 1.00 0.064(1) Uani O
O5 0.4469(2) 0.1701(1) 0.2601(1) 1.00 0.058(1) Uani O
O6 0.3173(2) -0.1075(1) 0.2463(1) 1.00 0.063(1) Uani O
O7 0.4292(2) -0.0514(1) 0.1641(1) 1.00 0.066(1) Uani O
O8 0.1733(2) 0.2331(1) 0.2454(1) 1.00 0.059(1) Uani O
O9 0.0689(2) 0.1366(1) 0.1610(2) 1.00 0.067(1) Uani O
O10 0.0387(2) 0.1074(2) 0.3474(2) 1.00 0.083(1) Uani O
O11 0.0511(2) -0.0245(2) 0.2723(1) 1.00 0.068(1) Uani O
N1 0.3525(2) -0.0679(2) 0.4162(2) 1.00 0.050(1) Uani N
N2 0.1971(2) 0.2666(2) 0.4154(2) 1.00 0.050(1) Uani N
N3 0.4405(2) 0.1243(2) 0.0903(1) 1.00 0.044(1) Uani N
N4 0.0452(2) -0.0685(2) 0.1023(2) 1.00 0.050(1) Uani N
C1 0.2853(3) 0.1138(2) 0.4835(2) 1.00 0.046(1) Uani C
C2 0.3339(3) 0.0542(2) 0.5258(2) 1.00 0.048(1) Uani C
C3 0.3523(3) 0.0769(2) 0.6096(2) 1.00 0.055(1) Uani C
C4 0.3227(3) 0.1543(2) 0.6520(2) 1.00 0.058(2) Uani C
C5 0.2746(3) 0.2119(2) 0.6103(2) 1.00 0.055(1) Uani C
C6 0.2561(3) 0.1955(2) 0.5272(2) 1.00 0.048(1) Uani C
C7 0.3643(3) -0.0326(2) 0.4900(2) 1.00 0.052(1) Uani C
C8 0.3795(3) -0.1608(2) 0.3977(2) 1.00 0.061(2) Uani C
C9 0.2802(3) -0.2210(2) 0.3858(2) 1.00 0.063(2) Uani C
C10 0.2786(3) -0.2973(3) 0.3316(2) 1.00 0.080(2) Uani C
C11 0.1933(4) -0.3588(3) 0.3250(3) 1.00 0.089(2) Uani C
C12 0.1061(4) -0.3441(3) 0.3698(3) 1.00 0.091(2) Uani C
C13 0.1035(4) -0.2680(3) 0.4236(4) 1.00 0.144(3) Uani C
C14 0.1917(4) -0.2077(3) 0.4324(3) 1.00 0.130(3) Uani C
C15 0.2149(3) 0.2646(2) 0.4898(2) 1.00 0.053(1) Uani C
C16 0.1653(3) 0.3530(2) 0.3971(2) 1.00 0.061(2) Uani C
C17 0.2623(3) 0.4116(2) 0.3919(2) 1.00 0.058(2) Uani C
C18 0.2807(4) 0.4885(3) 0.4474(3) 1.00 0.085(2) Uani C
C19 0.3714(5) 0.5421(3) 0.4439(3) 1.00 0.109(3) Uani C
C20 0.4441(4) 0.5224(3) 0.3862(3) 1.00 0.085(2) Uani C
C21 0.4294(4) 0.4466(3) 0.3312(3) 1.00 0.087(2) Uani C
C22 0.3372(4) 0.3919(2) 0.3336(2) 1.00 0.077(2) Uani C
C23 0.5757(4) 0.3505(3) 0.1179(3) 1.00 0.090(2) Uani C
C24 0.5473(4) 0.4382(3) 0.1202(3) 1.00 0.105(3) Uani C
C25 0.4416(4) 0.4565(3) 0.1141(2) 1.00 0.091(2) Uani C
C26 0.3641(4) 0.3912(3) 0.1065(3) 1.00 0.095(2) Uani C
C27 0.3908(3) 0.3047(3) 0.1038(3) 1.00 0.080(2) Uani C
C28 0.4965(3) 0.2828(2) 0.1089(2) 1.00 0.060(2) Uani C
C29 0.5324(3) 0.1901(2) 0.1049(2) 1.00 0.054(1) Uani C
C30 0.4215(2) 0.0883(2) 0.0164(2) 1.00 0.047(1) Uani C
C31 0.3347(2) 0.0273(2) -0.0153(2) 1.00 0.044(1) Uani C
C32 0.3337(3) -0.0021(2) -0.0986(2) 1.00 0.055(1) Uani C
C33 0.2522(3) -0.0582(2) -0.1380(2) 1.00 0.060(2) Uani C
C34 0.1698(3) -0.0837(2) -0.0936(2) 1.00 0.054(1) Uani C
C35 0.1647(2) -0.0550(2) -0.0105(2) 1.00 0.046(1) Uani C
C36 0.2478(2) 0.0008(2) 0.0295(2) 1.00 0.042(1) Uani C
C37 0.0692(3) -0.0853(2) 0.0272(2) 1.00 0.055(1) Uani C
C38 -0.0610(3) -0.1075(2) 0.1215(2) 1.00 0.063(2) Uani C
C39 -0.0651(3) -0.2057(2) 0.1164(2) 1.00 0.058(2) Uani C
C40 -0.1540(4) -0.2544(3) 0.0846(3) 1.00 0.081(2) Uani C
C41 -0.1641(5) -0.3433(3) 0.0817(3) 1.00 0.111(3) Uani C
C42 -0.0840(5) -0.3831(3) 0.1100(3) 1.00 0.124(3) Uani C
C43 0.0046(6) -0.3395(4) 0.1406(4) 1.00 0.166(4) Uani C
C44 0.0157(5) -0.2465(3) 0.1456(4) 1.00 0.127(3) Uani C
C45 0.3422(4) 0.1769(3) 0.7419(2) 1.00 0.089(2) Uani C
C46 0.0163(4) -0.4104(3) 0.3658(4) 1.00 0.129(3) Uani C
C47 0.5439(5) 0.5790(3) 0.3787(4) 1.00 0.125(3) Uani C
C48 0.4106(7) 0.5472(3) 0.1186(3) 1.00 0.144(4) Uani C
C49 0.2526(4) -0.0869(3) -0.2279(2) 1.00 0.092(2) Uani C
C50 -0.0856(7) -0.4844(4) 0.1076(6) 1.00 0.203(6) Uani C
C51 0.4887(3) 0.1499(2) 0.3239(2) 1.00 0.053(1) Uani C
C52 0.5494(4) 0.2247(3) 0.3770(2) 1.00 0.090(2) Uani C
C53 0.3713(3) -0.1121(2) 0.1827(2) 1.00 0.055(1) Uani C
C54 0.3589(4) -0.1980(2) 0.1272(2) 1.00 0.090(2) Uani C
C55 0.1046(3) 0.2117(2) 0.1871(2) 1.00 0.057(2) Uani C
C56 0.0718(4) 0.2855(3) 0.1463(3) 1.00 0.095(2) Uani C
C57 0.0175(3) 0.0277(3) 0.3322(2) 1.00 0.066(2) Uani C
C58 -0.0550(4) -0.0156(3) 0.3860(3) 1.00 0.101(2) Uani C
H1 0.3874 0.0357 0.6378 1.00 0.0610 Uiso H
H2 0.2522 0.2669 0.6401 1.00 0.0609 Uiso H
H3 0.3971 -0.0676 0.5255 1.00 0.0574 Uiso H
H4 0.4228 -0.1749 0.4417 1.00 0.0673 Uiso H
H5 0.4206 -0.1693 0.3492 1.00 0.0673 Uiso H
H6 0.3394 -0.3083 0.2969 1.00 0.0880 Uiso H
H7 0.1961 -0.4134 0.2876 1.00 0.0970 Uiso H
H8 0.0403 -0.2562 0.4555 1.00 0.1585 Uiso H
H9 0.1907 -0.1550 0.4724 1.00 0.1439 Uiso H
H10 0.1982 0.3173 0.5262 1.00 0.0578 Uiso H
H11 0.1202 0.3804 0.4392 1.00 0.0674 Uiso H
H12 0.1252 0.3438 0.3464 1.00 0.0674 Uiso H
H13 0.2289 0.5042 0.4888 1.00 0.0938 Uiso H
H14 0.3837 0.5949 0.4835 1.00 0.1195 Uiso H
H15 0.4828 0.4312 0.2910 1.00 0.0955 Uiso H
H16 0.3254 0.3392 0.2937 1.00 0.0849 Uiso H
H17 0.6510 0.3376 0.1226 1.00 0.0987 Uiso H
H18 0.6030 0.4855 0.1261 1.00 0.1150 Uiso H
H19 0.2888 0.4047 0.1028 1.00 0.1051 Uiso H
H20 0.3337 0.2584 0.0982 1.00 0.0883 Uiso H
H21 0.5826 0.1782 0.0618 1.00 0.0594 Uiso H
H22 0.5683 0.1853 0.1553 1.00 0.0594 Uiso H
H23 0.4723 0.1048 -0.0220 1.00 0.0515 Uiso H
H24 0.3924 0.0179 -0.1294 1.00 0.0606 Uiso H
H25 0.1121 -0.1233 -0.1202 1.00 0.0599 Uiso H
H26 0.0168 -0.1227 -0.0078 1.00 0.0607 Uiso H
H27 -0.1150 -0.0931 0.0844 1.00 0.0688 Uiso H
H28 -0.0779 -0.0816 0.1757 1.00 0.0688 Uiso H
H29 -0.2125 -0.2251 0.0632 1.00 0.0897 Uiso H
H30 -0.2291 -0.3767 0.0592 1.00 0.1219 Uiso H
H31 0.0629 -0.3708 0.1599 1.00 0.1823 Uiso H
H32 0.0801 -0.2134 0.1696 1.00 0.1392 Uiso H
H33 0.2983 0.1389 0.7694 1.00 0.0999 Uiso H
H34 0.3243 0.2385 0.7607 1.00 0.0999 Uiso H
H35 0.4183 0.1723 0.7556 1.00 0.0999 Uiso H
H36 0.2569 -0.1505 -0.2407 1.00 0.1013 Uiso H
H37 0.1848 -0.0716 -0.2526 1.00 0.1013 Uiso H
H38 0.3125 -0.0585 -0.2519 1.00 0.1013 Uiso H
H39 0.5098 0.2433 0.4254 1.00 0.1030 Uiso H
H40 0.5571 0.2760 0.3485 1.00 0.1030 Uiso H
H41 0.6204 0.2089 0.3910 1.00 0.1030 Uiso H
H42 0.4233 -0.2098 0.0966 1.00 0.0991 Uiso H
H43 0.2977 -0.1974 0.0891 1.00 0.0991 Uiso H
H44 0.3435 -0.2458 0.1572 1.00 0.0991 Uiso H
H45 0.1361 0.3106 0.1217 1.00 0.1059 Uiso H
H46 0.0200 0.2631 0.1022 1.00 0.1059 Uiso H
H47 0.0417 0.3312 0.1825 1.00 0.1059 Uiso H
H48 -0.1014 0.0279 0.4138 1.00 0.1114 Uiso H
H49 -0.1027 -0.0638 0.3562 1.00 0.1114 Uiso H
H50 -0.0151 -0.0405 0.4269 1.00 0.1114 Uiso H

loop_
_atom_type_symbol
_atom_type_oxidation_number
_atom_type_number_in_cell
_atom_type_scat_dispersion_real
_atom_type_scat_dispersion_imag
_atom_type_scat_source
Cu 0 8 0.2630 1.2660 'International Tables Vol IV Table 2.2A'
F 0 24 0.0140 0.0100 'International Tables Vol IV Table 2.2A'
O 0 22 0.0080 0.0060 'International Tables Vol IV Table 2.2A'
N 0 8 0.0040 0.0030 'International Tables Vol IV Table 2.2A'
C 0 116 0.0020 0.0020 'International Tables Vol IV Table 2.2A'
H 0 100 0.0000 0.0000 'International Tables Vol IV Table 2.2A'

loop_
_geom_angle_atom_site_label_1
_geom_angle_atom_site_label_2
_geom_angle_atom_site_label_3
_geom_angle
_geom_angle_site_symmetry_1
_geom_angle_site_symmetry_2
_geom_angle_site_symmetry_3
_geom_angle_publ_flag
O1 Cu1 O2 80.1(1) 1_555 1_555 1_555 yes
O1 Cu1 O6 93.4(1) 1_555 1_555 1_555 yes
O1 Cu1 N1 169.0(1) 1_555 1_555 1_555 yes
O2 Cu1 O6 164.7(1) 1_555 1_555 1_555 yes
O2 Cu1 N1 90.6(1) 1_555 1_555 1_555 yes
O6 Cu1 N1 94.2(1) 1_555 1_555 1_555 yes
O1 Cu2 O2 79.7(1) 1_555 1_555 1_555 yes
O1 Cu2 O8 95.4(1) 1_555 1_555 1_555 yes
O1 Cu2 O10 97.2(1) 1_555 1_555 1_555 yes
O1 Cu2 N2 164.5(1) 1_555 1_555 1_555 yes
O2 Cu2 O8 170.0(1) 1_555 1_555 1_555 yes
O2 Cu2 O10 89.3(1) 1_555 1_555 1_555 yes
O2 Cu2 N2 89.9(1) 1_555 1_555 1_555 yes
O8 Cu2 O10 99.9(1) 1_555 1_555 1_555 yes
O8 Cu2 N2 93.1(1) 1_555 1_555 1_555 yes
O10 Cu2 N2 94.1(1) 1_555 1_555 1_555 yes
O1 Cu3 O3 79.7(1) 1_555 1_555 1_555 yes
O1 Cu3 O5 94.6(1) 1_555 1_555 1_555 yes
O1 Cu3 N3 166.9(1) 1_555 1_555 1_555 yes
O3 Cu3 O5 167.2(1) 1_555 1_555 1_555 yes
O3 Cu3 N3 90.5(1) 1_555 1_555 1_555 yes
O5 Cu3 N3 93.1(1) 1_555 1_555 1_555 yes
O1 Cu4 O3 79.5(1) 1_555 1_555 1_555 yes
O1 Cu4 O9 95.8(1) 1_555 1_555 1_555 yes
O1 Cu4 O11 94.7(1) 1_555 1_555 1_555 yes
O1 Cu4 N4 164.5(1) 1_555 1_555 1_555 yes
O3 Cu4 O9 85.3(1) 1_555 1_555 1_555 yes
O3 Cu4 O11 168.1(1) 1_555 1_555 1_555 yes
O3 Cu4 N4 90.3(1) 1_555 1_555 1_555 yes
O9 Cu4 O11 105.8(1) 1_555 1_555 1_555 yes
O9 Cu4 N4 95.0(1) 1_555 1_555 1_555 yes
O11 Cu4 N4 93.0(1) 1_555 1_555 1_555 yes
Cu1 O1 Cu2 102.4(1) 1_555 1_555 1_555 yes
Cu1 O1 Cu3 109.9(1) 1_555 1_555 1_555 yes
Cu1 O1 Cu4 116.1(1) 1_555 1_555 1_555 yes
Cu2 O1 Cu3 115.8(1) 1_555 1_555 1_555 yes
Cu2 O1 Cu4 110.8(1) 1_555 1_555 1_555 yes
Cu3 O1 Cu4 102.4(1) 1_555 1_555 1_555 yes
Cu1 O2 Cu2 97.8(1) 1_555 1_555 1_555 yes
Cu1 O2 C1 129.3(2) 1_555 1_555 1_555 yes
Cu2 O2 C1 132.0(2) 1_555 1_555 1_555 yes
Cu3 O3 Cu4 98.2(1) 1_555 1_555 1_555 yes
Cu3 O3 C36 129.4(2) 1_555 1_555 1_555 yes
Cu4 O3 C36 131.9(2) 1_555 1_555 1_555 yes
Cu3 O5 C51 125.0(2) 1_555 1_555 1_555 yes
Cu1 O6 C53 125.5(2) 1_555 1_555 1_555 yes
Cu2 O8 C55 126.8(2) 1_555 1_555 1_555 yes
Cu4 O9 C55 126.8(2) 1_555 1_555 1_555 yes
Cu2 O10 C57 120.7(2) 1_555 1_555 1_555 yes
Cu4 O11 C57 125.9(2) 1_555 1_555 1_555 yes
Cu1 N1 C7 125.0(2) 1_555 1_555 1_555 yes
Cu1 N1 C8 119.6(2) 1_555 1_555 1_555 yes
C7 N1 C8 115.3(3) 1_555 1_555 1_555 yes
Cu2 N2 C15 124.7(2) 1_555 1_555 1_555 yes
Cu2 N2 C16 120.4(2) 1_555 1_555 1_555 yes
C15 N2 C16 114.9(3) 1_555 1_555 1_555 yes
Cu3 N3 C29 120.2(2) 1_555 1_555 1_555 yes
Cu3 N3 C30 123.7(2) 1_555 1_555 1_555 yes
C29 N3 C30 116.0(3) 1_555 1_555 1_555 yes
Cu4 N4 C37 124.6(2) 1_555 1_555 1_555 yes
Cu4 N4 C38 120.6(2) 1_555 1_555 1_555 yes
C37 N4 C38 114.7(3) 1_555 1_555 1_555 yes
O2 C1 C2 121.6(3) 1_555 1_555 1_555 yes
O2 C1 C6 120.2(3) 1_555 1_555 1_555 yes
C2 C1 C6 118.2(3) 1_555 1_555 1_555 yes
C1 C2 C3 119.7(3) 1_555 1_555 1_555 yes
C1 C2 C7 124.4(3) 1_555 1_555 1_555 yes
C3 C2 C7 115.9(3) 1_555 1_555 1_555 yes
C2 C3 C4 122.4(3) 1_555 1_555 1_555 yes
C2 C3 H1 118.8 1_555 1_555 1_555 yes
C4 C3 H1 118.8 1_555 1_555 1_555 yes
C3 C4 C5 117.5(3) 1_555 1_555 1_555 yes
C3 C4 C45 121.6(4) 1_555 1_555 1_555 yes
C5 C4 C45 120.9(3) 1_555 1_555 1_555 yes
C4 C5 C6 123.7(3) 1_555 1_555 1_555 yes
C4 C5 H2 118.2 1_555 1_555 1_555 yes
C6 C5 H2 118.2 1_555 1_555 1_555 yes
C1 C6 C5 118.5(3) 1_555 1_555 1_555 yes
C1 C6 C15 123.2(3) 1_555 1_555 1_555 yes
C5 C6 C15 118.2(3) 1_555 1_555 1_555 yes
N1 C7 C2 126.8(3) 1_555 1_555 1_555 yes
N1 C7 H3 116.6 1_555 1_555 1_555 yes
C2 C7 H3 116.6 1_555 1_555 1_555 yes
N1 C8 C9 111.4(3) 1_555 1_555 1_555 yes
N1 C8 H4 109.0 1_555 1_555 1_555 yes
N1 C8 H5 109.0 1_555 1_555 1_555 yes
C9 C8 H4 109.0 1_555 1_555 1_555 yes
C9 C8 H5 109.0 1_555 1_555 1_555 yes
H4 C8 H5 109.5 1_555 1_555 1_555 yes
C8 C9 C10 120.1(3) 1_555 1_555 1_555 yes
C8 C9 C14 122.7(3) 1_555 1_555 1_555 yes
C10 C9 C14 117.0(4) 1_555 1_555 1_555 yes
C9 C10 C11 121.7(4) 1_555 1_555 1_555 yes
C9 C10 H6 119.1 1_555 1_555 1_555 yes
C11 C10 H6 119.1 1_555 1_555 1_555 yes
C10 C11 C12 120.7(4) 1_555 1_555 1_555 yes
C10 C11 H7 119.6 1_555 1_555 1_555 yes
C12 C11 H7 119.6 1_555 1_555 1_555 yes
C11 C12 C13 119.4(4) 1_555 1_555 1_555 yes
C11 C12 C46 121.4(4) 1_555 1_555 1_555 yes
C13 C12 C46 119.1(5) 1_555 1_555 1_555 yes
C12 C13 C14 119.7(5) 1_555 1_555 1_555 yes
C12 C13 H8 120.1 1_555 1_555 1_555 yes
C14 C13 H8 120.1 1_555 1_555 1_555 yes
C9 C14 C13 121.4(4) 1_555 1_555 1_555 yes
C9 C14 H9 119.3 1_555 1_555 1_555 yes
C13 C14 H9 119.3 1_555 1_555 1_555 yes
N2 C15 C6 129.3(3) 1_555 1_555 1_555 yes
N2 C15 H10 115.3 1_555 1_555 1_555 yes
C6 C15 H10 115.3 1_555 1_555 1_555 yes
N2 C16 C17 110.3(3) 1_555 1_555 1_555 yes
N2 C16 H11 109.3 1_555 1_555 1_555 yes
N2 C16 H12 109.3 1_555 1_555 1_555 yes
C17 C16 H11 109.3 1_555 1_555 1_555 yes
C17 C16 H12 109.3 1_555 1_555 1_555 yes
H11 C16 H12 109.5 1_555 1_555 1_555 yes
C16 C17 C18 120.0(3) 1_555 1_555 1_555 yes
C16 C17 C22 121.8(3) 1_555 1_555 1_555 yes
C18 C17 C22 118.2(4) 1_555 1_555 1_555 yes
C17 C18 C19 120.3(4) 1_555 1_555 1_555 yes
C17 C18 H13 119.8 1_555 1_555 1_555 yes
C19 C18 H13 119.8 1_555 1_555 1_555 yes
C18 C19 C20 121.1(4) 1_555 1_555 1_555 yes
C18 C19 H14 119.5 1_555 1_555 1_555 yes
C20 C19 H14 119.5 1_555 1_555 1_555 yes
C19 C20 C21 120.1(4) 1_555 1_555 1_555 yes
C19 C20 C47 123.4(4) 1_555 1_555 1_555 yes
C21 C20 C47 116.4(4) 1_555 1_555 1_555 yes
C20 C21 C22 119.4(4) 1_555 1_555 1_555 yes
C20 C21 H15 120.3 1_555 1_555 1_555 yes
C22 C21 H15 120.3 1_555 1_555 1_555 yes
C17 C22 C21 120.9(3) 1_555 1_555 1_555 yes
C17 C22 H16 119.6 1_555 1_555 1_555 yes
C21 C22 H16 119.6 1_555 1_555 1_555 yes
C24 C23 C28 120.1(4) 1_555 1_555 1_555 yes
C24 C23 H17 119.9 1_555 1_555 1_555 yes
C28 C23 H17 119.9 1_555 1_555 1_555 yes
C23 C24 C25 120.0(4) 1_555 1_555 1_555 yes
C23 C24 H18 120.0 1_555 1_555 1_555 yes
C25 C24 H18 120.0 1_555 1_555 1_555 yes
C24 C25 C26 120.1(4) 1_555 1_555 1_555 yes
C24 C25 C48 120.7(5) 1_555 1_555 1_555 yes
C26 C25 C48 119.1(5) 1_555 1_555 1_555 yes
C25 C26 C27 120.5(5) 1_555 1_555 1_555 yes
C25 C26 H19 119.8 1_555 1_555 1_555 yes
C27 C26 H19 119.8 1_555 1_555 1_555 yes
C26 C27 C28 121.5(4) 1_555 1_555 1_555 yes
C26 C27 H20 119.2 1_555 1_555 1_555 yes
C28 C27 H20 119.2 1_555 1_555 1_555 yes
C23 C28 C27 117.7(3) 1_555 1_555 1_555 yes
C23 C28 C29 117.5(3) 1_555 1_555 1_555 yes
C27 C28 C29 124.8(3) 1_555 1_555 1_555 yes
N3 C29 C28 111.8(3) 1_555 1_555 1_555 yes
N3 C29 H21 108.9 1_555 1_555 1_555 yes
N3 C29 H22 108.9 1_555 1_555 1_555 yes
C28 C29 H21 108.9 1_555 1_555 1_555 yes
C28 C29 H22 108.9 1_555 1_555 1_555 yes
H21 C29 H22 109.5 1_555 1_555 1_555 yes
N3 C30 C31 127.8(3) 1_555 1_555 1_555 yes
N3 C30 H23 116.1 1_555 1_555 1_555 yes
C31 C30 H23 116.1 1_555 1_555 1_555 yes
C30 C31 C32 116.0(3) 1_555 1_555 1_555 yes
C30 C31 C36 124.7(3) 1_555 1_555 1_555 yes
C32 C31 C36 119.1(3) 1_555 1_555 1_555 yes
C31 C32 C33 122.3(3) 1_555 1_555 1_555 yes
C31 C32 H24 118.8 1_555 1_555 1_555 yes
C33 C32 H24 118.8 1_555 1_555 1_555 yes
C32 C33 C34 117.5(3) 1_555 1_555 1_555 yes
C32 C33 C49 120.9(3) 1_555 1_555 1_555 yes
C34 C33 C49 121.6(3) 1_555 1_555 1_555 yes
C33 C34 C35 122.9(3) 1_555 1_555 1_555 yes
C33 C34 H25 118.6 1_555 1_555 1_555 yes
C35 C34 H25 118.6 1_555 1_555 1_555 yes
C34 C35 C36 119.7(3) 1_555 1_555 1_555 yes
C34 C35 C37 115.9(3) 1_555 1_555 1_555 yes
C36 C35 C37 124.5(3) 1_555 1_555 1_555 yes
O3 C36 C31 120.8(2) 1_555 1_555 1_555 yes
O3 C36 C35 120.7(3) 1_555 1_555 1_555 yes
C31 C36 C35 118.4(3) 1_555 1_555 1_555 yes
N4 C37 C35 127.9(3) 1_555 1_555 1_555 yes
N4 C37 H26 116.0 1_555 1_555 1_555 yes
C35 C37 H26 116.0 1_555 1_555 1_555 yes
N4 C38 C39 114.2(3) 1_555 1_555 1_555 yes
N4 C38 H27 108.3 1_555 1_555 1_555 yes
N4 C38 H28 108.3 1_555 1_555 1_555 yes
C39 C38 H27 108.3 1_555 1_555 1_555 yes
C39 C38 H28 108.3 1_555 1_555 1_555 yes
H27 C38 H28 109.5 1_555 1_555 1_555 yes
C38 C39 C40 119.6(3) 1_555 1_555 1_555 yes
C38 C39 C44 121.6(3) 1_555 1_555 1_555 yes
C40 C39 C44 118.7(4) 1_555 1_555 1_555 yes
C39 C40 C41 122.1(4) 1_555 1_555 1_555 yes
C39 C40 H29 118.9 1_555 1_555 1_555 yes
C41 C40 H29 118.9 1_555 1_555 1_555 yes
C40 C41 C42 118.8(5) 1_555 1_555 1_555 yes
C40 C41 H30 120.6 1_555 1_555 1_555 yes
C42 C41 H30 120.6 1_555 1_555 1_555 yes
C41 C42 C43 121.7(5) 1_555 1_555 1_555 yes
C41 C42 C50 123.1(6) 1_555 1_555 1_555 yes
C43 C42 C50 115.1(6) 1_555 1_555 1_555 yes
C42 C43 C44 120.2(6) 1_555 1_555 1_555 yes
C42 C43 H31 119.9 1_555 1_555 1_555 yes
C44 C43 H31 119.9 1_555 1_555 1_555 yes
C39 C44 C43 118.4(5) 1_555 1_555 1_555 yes
C39 C44 H32 120.8 1_555 1_555 1_555 yes
C43 C44 H32 120.8 1_555 1_555 1_555 yes
C4 C45 H33 111.1 1_555 1_555 1_555 yes
C4 C45 H34 109.6 1_555 1_555 1_555 yes
C4 C45 H35 110.3 1_555 1_555 1_555 yes
H33 C45 H34 108.6 1_555 1_555 1_555 yes
H33 C45 H35 109.7 1_555 1_555 1_555 yes
H34 C45 H35 107.4 1_555 1_555 1_555 yes
F1 C46 F2 102.7(5) 1_555 1_555 1_555 yes
F1 C46 F3 105.2(5) 1_555 1_555 1_555 yes
F1 C46 C12 114.1(5) 1_555 1_555 1_555 yes
F2 C46 F3 105.3(4) 1_555 1_555 1_555 yes
F2 C46 C12 113.6(5) 1_555 1_555 1_555 yes
F3 C46 C12 114.8(5) 1_555 1_555 1_555 yes
F7 C47 F8 105.5(4) 1_555 1_555 1_555 yes
F7 C47 F9 101.5(5) 1_555 1_555 1_555 yes
F7 C47 C20 110.2(5) 1_555 1_555 1_555 yes
F8 C47 F9 107.7(5) 1_555 1_555 1_555 yes
F8 C47 C20 113.5(5) 1_555 1_555 1_555 yes
F9 C47 C20 117.2(5) 1_555 1_555 1_555 yes
F4 C48 F5 102.8(5) 1_555 1_555 1_555 yes
F4 C48 F6 111.8(6) 1_555 1_555 1_555 yes
F4 C48 C25 117.6(5) 1_555 1_555 1_555 yes
F5 C48 F6 96.7(5) 1_555 1_555 1_555 yes
F5 C48 C25 110.6(6) 1_555 1_555 1_555 yes
F6 C48 C25 114.5(4) 1_555 1_555 1_555 yes
C33 C49 H36 110.1 1_555 1_555 1_555 yes
C33 C49 H37 109.9 1_555 1_555 1_555 yes
C33 C49 H38 111.9 1_555 1_555 1_555 yes
H36 C49 H37 107.7 1_555 1_555 1_555 yes
H36 C49 H38 109.2 1_555 1_555 1_555 yes
H37 C49 H38 107.9 1_555 1_555 1_555 yes
F10 C50 F11 99.9(7) 1_555 1_555 1_555 yes
F10 C50 F12 109.8(7) 1_555 1_555 1_555 yes
F10 C50 C42 109.2(6) 1_555 1_555 1_555 yes
F11 C50 F12 109.3(8) 1_555 1_555 1_555 yes
F11 C50 C42 106.2(6) 1_555 1_555 1_555 yes
F12 C50 C42 120.4(7) 1_555 1_555 1_555 yes
O4 C51 O5 126.0(3) 1_555 1_555 1_555 yes
O4 C51 C52 119.4(3) 1_555 1_555 1_555 yes
O5 C51 C52 114.6(3) 1_555 1_555 1_555 yes
C51 C52 H39 110.7 1_555 1_555 1_555 yes
C51 C52 H40 109.4 1_555 1_555 1_555 yes
C51 C52 H41 111.3 1_555 1_555 1_555 yes
H39 C52 H40 107.3 1_555 1_555 1_555 yes
H39 C52 H41 109.8 1_555 1_555 1_555 yes
H40 C52 H41 108.3 1_555 1_555 1_555 yes
O6 C53 O7 125.1(3) 1_555 1_555 1_555 yes
O6 C53 C54 115.3(3) 1_555 1_555 1_555 yes
O7 C53 C54 119.5(3) 1_555 1_555 1_555 yes
C53 C54 H42 111.5 1_555 1_555 1_555 yes
C53 C54 H43 110.0 1_555 1_555 1_555 yes
C53 C54 H44 110.2 1_555 1_555 1_555 yes
H42 C54 H43 108.1 1_555 1_555 1_555 yes
H42 C54 H44 109.2 1_555 1_555 1_555 yes
H43 C54 H44 107.8 1_555 1_555 1_555 yes
O8 C55 O9 125.4(3) 1_555 1_555 1_555 yes
O8 C55 C56 115.5(3) 1_555 1_555 1_555 yes
O9 C55 C56 119.0(3) 1_555 1_555 1_555 yes
C55 C56 H45 109.3 1_555 1_555 1_555 yes
C55 C56 H46 110.0 1_555 1_555 1_555 yes
C55 C56 H47 111.9 1_555 1_555 1_555 yes
H45 C56 H46 106.5 1_555 1_555 1_555 yes
H45 C56 H47 108.9 1_555 1_555 1_555 yes
H46 C56 H47 110.1 1_555 1_555 1_555 yes
O10 C57 O11 125.7(4) 1_555 1_555 1_555 yes
O10 C57 C58 119.6(3) 1_555 1_555 1_555 yes
O11 C57 C58 114.7(3) 1_555 1_555 1_555 yes
C57 C58 H48 109.3 1_555 1_555 1_555 yes
C57 C58 H49 112.6 1_555 1_555 1_555 yes
C57 C58 H50 113.0 1_555 1_555 1_555 yes
H48 C58 H49 107.1 1_555 1_555 1_555 yes
H48 C58 H50 107.5 1_555 1_555 1_555 yes
H49 C58 H50 107.0 1_555 1_555 1_555 yes

loop_
_geom_bond_atom_site_label_1
_geom_bond_atom_site_label_2
_geom_bond_distance
_geom_bond_site_symmetry_1
_geom_bond_site_symmetry_2
_geom_bond_publ_flag
Cu1 O1 1.910(2) 1_555 1_555 yes
Cu1 O2 1.980(2) 1_555 1_555 yes
Cu1 O6 1.927(2) 1_555 1_555 yes
Cu1 N1 1.979(3) 1_555 1_555 yes
Cu2 O1 1.923(2) 1_555 1_555 yes
Cu2 O2 1.983(2) 1_555 1_555 yes
Cu2 O8 1.942(2) 1_555 1_555 yes
Cu2 O10 2.261(3) 1_555 1_555 yes
Cu2 N2 1.982(2) 1_555 1_555 yes
Cu3 O1 1.915(2) 1_555 1_555 yes
Cu3 O3 1.979(2) 1_555 1_555 yes
Cu3 O5 1.929(2) 1_555 1_555 yes
Cu3 N3 1.989(3) 1_555 1_555 yes
Cu4 O1 1.925(2) 1_555 1_555 yes
Cu4 O3 1.977(2) 1_555 1_555 yes
Cu4 O9 2.271(2) 1_555 1_555 yes
Cu4 O11 1.929(3) 1_555 1_555 yes
Cu4 N4 1.995(2) 1_555 1_555 yes
F1 C46 1.321(8) 1_555 1_555 yes
F2 C46 1.312(7) 1_555 1_555 yes
F3 C46 1.333(6) 1_555 1_555 yes
F4 C48 1.180(7) 1_555 1_555 yes
F5 C48 1.311(9) 1_555 1_555 yes
F6 C48 1.250(8) 1_555 1_555 yes
F7 C47 1.343(7) 1_555 1_555 yes
F8 C47 1.264(7) 1_555 1_555 yes
F9 C47 1.241(7) 1_555 1_555 yes
F10 C50 1.322(10) 1_555 1_555 yes
F11 C50 1.351(11) 1_555 1_555 yes
F12 C50 1.175(11) 1_555 1_555 yes
O2 C1 1.311(4) 1_555 1_555 yes
O3 C36 1.314(3) 1_555 1_555 yes
O4 C51 1.220(4) 1_555 1_555 yes
O5 C51 1.281(4) 1_555 1_555 yes
O6 C53 1.273(4) 1_555 1_555 yes
O7 C53 1.236(4) 1_555 1_555 yes
O8 C55 1.280(4) 1_555 1_555 yes
O9 C55 1.225(4) 1_555 1_555 yes
O10 C57 1.228(5) 1_555 1_555 yes
O11 C57 1.278(4) 1_555 1_555 yes
N1 C7 1.281(4) 1_555 1_555 yes
N1 C8 1.474(4) 1_555 1_555 yes
N2 C15 1.281(4) 1_555 1_555 yes
N2 C16 1.487(4) 1_555 1_555 yes
N3 C29 1.475(4) 1_555 1_555 yes
N3 C30 1.294(4) 1_555 1_555 yes
N4 C37 1.299(4) 1_555 1_555 yes
N4 C38 1.485(4) 1_555 1_555 yes
C1 C2 1.407(5) 1_555 1_555 yes
C1 C6 1.420(4) 1_555 1_555 yes
C2 C3 1.416(4) 1_555 1_555 yes
C2 C7 1.448(4) 1_555 1_555 yes
C3 C4 1.360(5) 1_555 1_555 yes
C3 H1 0.970 1_555 1_555 yes
C4 C5 1.374(5) 1_555 1_555 yes
C4 C45 1.517(5) 1_555 1_555 yes
C5 C6 1.402(5) 1_555 1_555 yes
C5 H2 0.970 1_555 1_555 yes
C6 C15 1.434(5) 1_555 1_555 yes
C7 H3 0.970 1_555 1_555 yes
C8 C9 1.494(5) 1_555 1_555 yes
C8 H4 0.970 1_555 1_555 yes
C8 H5 0.970 1_555 1_555 yes
C9 C10 1.366(5) 1_555 1_555 yes
C9 C14 1.370(7) 1_555 1_555 yes
C10 C11 1.374(6) 1_555 1_555 yes
C10 H6 0.970 1_555 1_555 yes
C11 C12 1.341(7) 1_555 1_555 yes
C11 H7 0.970 1_555 1_555 yes
C12 C13 1.364(7) 1_555 1_555 yes
C12 C46 1.464(7) 1_555 1_555 yes
C13 C14 1.388(7) 1_555 1_555 yes
C13 H8 0.970 1_555 1_555 yes
C14 H9 0.970 1_555 1_555 yes
C15 H10 0.970 1_555 1_555 yes
C16 C17 1.479(5) 1_555 1_555 yes
C16 H11 0.970 1_555 1_555 yes
C16 H12 0.970 1_555 1_555 yes
C17 C18 1.393(5) 1_555 1_555 yes
C17 C22 1.377(6) 1_555 1_555 yes
C18 C19 1.368(7) 1_555 1_555 yes
C18 H13 0.970 1_555 1_555 yes
C19 C20 1.353(7) 1_555 1_555 yes
C19 H14 0.970 1_555 1_555 yes
C20 C21 1.371(6) 1_555 1_555 yes
C20 C47 1.496(7) 1_555 1_555 yes
C21 C22 1.390(6) 1_555 1_555 yes
C21 H15 0.970 1_555 1_555 yes
C22 H16 0.970 1_555 1_555 yes
C23 C24 1.409(6) 1_555 1_555 yes
C23 C28 1.383(5) 1_555 1_555 yes
C23 H17 0.970 1_555 1_555 yes
C24 C25 1.361(8) 1_555 1_555 yes
C24 H18 0.970 1_555 1_555 yes
C25 C26 1.344(7) 1_555 1_555 yes
C25 C48 1.460(6) 1_555 1_555 yes
C26 C27 1.385(6) 1_555 1_555 yes
C26 H19 0.970 1_555 1_555 yes
C27 C28 1.374(6) 1_555 1_555 yes
C27 H20 0.970 1_555 1_555 yes
C28 C29 1.511(5) 1_555 1_555 yes
C29 H21 0.970 1_555 1_555 yes
C29 H22 0.970 1_555 1_555 yes
C30 C31 1.427(4) 1_555 1_555 yes
C30 H23 0.970 1_555 1_555 yes
C31 C32 1.410(4) 1_555 1_555 yes
C31 C36 1.411(4) 1_555 1_555 yes
C32 C33 1.382(5) 1_555 1_555 yes
C32 H24 0.970 1_555 1_555 yes
C33 C34 1.361(5) 1_555 1_555 yes
C33 C49 1.514(5) 1_555 1_555 yes
C34 C35 1.407(4) 1_555 1_555 yes
C34 H25 0.970 1_555 1_555 yes
C35 C36 1.397(4) 1_555 1_555 yes
C35 C37 1.450(5) 1_555 1_555 yes
C37 H26 0.970 1_555 1_555 yes
C38 C39 1.499(5) 1_555 1_555 yes
C38 H27 0.970 1_555 1_555 yes
C38 H28 0.970 1_555 1_555 yes
C39 C40 1.352(5) 1_555 1_555 yes
C39 C44 1.339(7) 1_555 1_555 yes
C40 C41 1.362(6) 1_555 1_555 yes
C40 H29 0.970 1_555 1_555 yes
C41 C42 1.318(8) 1_555 1_555 yes
C41 H30 0.970 1_555 1_555 yes
C42 C43 1.309(9) 1_555 1_555 yes
C42 C50 1.554(7) 1_555 1_555 yes
C43 C44 1.421(7) 1_555 1_555 yes
C43 H31 0.970 1_555 1_555 yes
C44 H32 0.970 1_555 1_555 yes
C45 H33 0.961 1_555 1_555 yes
C45 H34 0.989 1_555 1_555 yes
C45 H35 0.976 1_555 1_555 yes
C49 H36 0.973 1_555 1_555 yes
C49 H37 0.989 1_555 1_555 yes
C49 H38 0.972 1_555 1_555 yes
C51 C52 1.499(5) 1_555 1_555 yes
C52 H39 0.974 1_555 1_555 yes
C52 H40 0.993 1_555 1_555 yes
C52 H41 0.961 1_555 1_555 yes
C53 C54 1.492(5) 1_555 1_555 yes
C54 H42 0.970 1_555 1_555 yes
C54 H43 0.988 1_555 1_555 yes
C54 H44 0.973 1_555 1_555 yes
C55 C56 1.495(6) 1_555 1_555 yes
C56 H45 0.996 1_555 1_555 yes
C56 H46 0.981 1_555 1_555 yes
C56 H47 0.953 1_555 1_555 yes
C57 C58 1.502(6) 1_555 1_555 yes
C58 H48 0.975 1_555 1_555 yes
C58 H49 0.987 1_555 1_555 yes
C58 H50 0.983 1_555 1_555 yes
